data_1575295
loop_
_publ_author_name
'Zhu, Guangyu'
'Wang, Liang'
'Tao, Wenjie'
'Hou, Hongbin'
'Xu, Guangqiang'
'Wang, Bo'
'Wang, Qinggang'

_publ_section_title
;
 The side-arm-effect controlled stereodivergent polymerization of 1-butene
;
_journal_issue 33
_journal_name_full 'Polymer Chemistry'
_journal_page_first 3675
_journal_page_last 3682
_journal_paper_doi 10.1039/D5PY00583C
_journal_volume 16
_journal_year 2025
_chemical_formula_moiety 'C23 H21 Cl3 N2 O Ti'
_chemical_formula_sum 'C23 H21 Cl3 N2 O Ti'
_chemical_formula_weight 495.67
_chemical_properties_physical Air-sensitive,Moisture-sensitive
_space_group_crystal_system triclinic
_space_group_IT_number 2
_space_group_name_Hall '-P 1'
_space_group_name_H-M_alt 'P -1'
_atom_sites_solution_hydrogens geom
_atom_sites_solution_primary dual
_audit_creation_date 2024-08-15
_audit_creation_method
;
Olex2 1.5
(compiled 2024.02.16 svn.r378c4104 for OlexSys, GUI svn.r6928)
;
_audit_update_record
;
2024-12-23 deposited with the CCDC.	2025-08-01 downloaded from the CCDC.
;
_cell_angle_alpha 99.660(12)
_cell_angle_beta 99.136(12)
_cell_angle_gamma 105.067(13)
_cell_formula_units_Z 2
_cell_length_a 8.607(2)
_cell_length_b 9.769(3)
_cell_length_c 14.479(4)
_cell_measurement_reflns_used 3386
_cell_measurement_temperature 170.00
_cell_measurement_theta_max 54.26
_cell_measurement_theta_min 2.76
_cell_volume 1132.4(5)
_computing_cell_refinement 'SAINT V8.40B (?, 2016)'
_computing_data_reduction 'SAINT V8.40B (?, 2016)'
_computing_molecular_graphics 'Olex2 1.5 (Dolomanov et al., 2009)'
_computing_publication_material 'Olex2 1.5 (Dolomanov et al., 2009)'
_computing_structure_refinement 'SHELXL 2018/3 (Sheldrick, 2015)'
_computing_structure_solution 'SHELXT  (Sheldrick, 2015)'
_diffrn_ambient_temperature 170.00
_diffrn_measured_fraction_theta_full 0.993
_diffrn_measured_fraction_theta_max 0.982
_diffrn_measurement_device_type 'Bruker D8 Venture'
_diffrn_measurement_method '\f and \w scans'
_diffrn_radiation_type GaK\a
_diffrn_radiation_wavelength 1.34139
_diffrn_reflns_av_R_equivalents 0.1500
_diffrn_reflns_av_unetI/netI 0.1458
_diffrn_reflns_Laue_measured_fraction_full 0.993
_diffrn_reflns_Laue_measured_fraction_max 0.982
_diffrn_reflns_limit_h_max 10
_diffrn_reflns_limit_h_min -10
_diffrn_reflns_limit_k_max 11
_diffrn_reflns_limit_k_min -11
_diffrn_reflns_limit_l_max 17
_diffrn_reflns_limit_l_min -16
_diffrn_reflns_number 14849
_diffrn_reflns_point_group_measured_fraction_full 0.993
_diffrn_reflns_point_group_measured_fraction_max 0.982
_diffrn_reflns_theta_full 53.594
_diffrn_reflns_theta_max 55.274
_diffrn_reflns_theta_min 2.756
_diffrn_source_current 2.86
_diffrn_source_power 0.1995708
_diffrn_source_voltage 69.78
_diffrn_standards_number 0
_exptl_absorpt_coefficient_mu 4.430
_exptl_absorpt_correction_T_max 0.7508
_exptl_absorpt_correction_T_min 0.2508
_exptl_absorpt_correction_type multi-scan
_exptl_absorpt_process_details
;
SADABS-2016/2 (Bruker,2016/2) was used for absorption correction.
wR2(int) was 0.1675 before and 0.0980 after correction.
The Ratio of minimum to maximum transmission is 0.3340.
The \l/2 correction factor is Not present.
;
_exptl_crystal_colour colourless
_exptl_crystal_colour_primary colourless
_exptl_crystal_density_diffrn 1.454
_exptl_crystal_description block
_exptl_crystal_F_000 508
_exptl_crystal_size_max 0.17
_exptl_crystal_size_mid 0.17
_exptl_crystal_size_min 0.05
_refine_diff_density_max 0.822
_refine_diff_density_min -1.171
_refine_diff_density_rms 0.144
_refine_ls_extinction_method none
_refine_ls_goodness_of_fit_ref 1.000
_refine_ls_hydrogen_treatment constr
_refine_ls_matrix_type full
_refine_ls_number_parameters 273
_refine_ls_number_reflns 4284
_refine_ls_number_restraints 0
_refine_ls_restrained_S_all 1.000
_refine_ls_R_factor_all 0.1885
_refine_ls_R_factor_gt 0.0996
_refine_ls_shift/su_max 0.000
_refine_ls_shift/su_mean 0.000
_refine_ls_structure_factor_coef Fsqd
_refine_ls_weighting_details 'w=1/[\s^2^(Fo^2^)+(0.1859P)^2^] where P=(Fo^2^+2Fc^2^)/3'
_refine_ls_weighting_scheme calc
_refine_ls_wR_factor_gt 0.2461
_refine_ls_wR_factor_ref 0.3127
_reflns_Friedel_coverage 0.000
_reflns_number_gt 2150
_reflns_number_total 4284
_reflns_threshold_expression 'I > 2\s(I)'
_cod_data_source_file d5py00583c2.cif
_cod_data_source_block mj24780_0m
_cod_depositor_comments 'Adding full bibliography for 1575294--1575297.cif.'
_cod_original_cell_volume 1132.5(5)
_cod_database_code 1575295
_shelx_shelxl_version_number 2018/3
_shelx_space_group_comment
;
The symmetry employed for this shelxl refinement is uniquely defined
by the following loop, which should always be used as a source of
symmetry information in preference to the above space-group names.
They are only intended as comments.
;
_shelx_estimated_absorpt_t_max 0.809
_shelx_estimated_absorpt_t_min 0.520
_olex2_refinement_description
;
1. Fixed Uiso
 At 1.2 times of:
  All C(H) groups
 At 1.5 times of:
  All C(H,H,H) groups
2.a Aromatic/amide H refined with riding coordinates:
 C2(H2), C3(H3), C4(H4), C5(H5), C8(H8), C11(H11), C12(H12), C13(H13),
 C14(H14), C15(H15), C17(H17), C18(H18), C19(H19), C20(H20), C21(H21)
2.b Idealised Me refined as rotating group:
 C22(H22A,H22B,H22C), C23(H23A,H23B,H23C)
;
_olex2_submission_special_instructions 'No special instructions were received'

loop_
_space_group_symop_operation_xyz
'x, y, z'
'-x, -y, -z'

loop_
_atom_site_label
_atom_site_type_symbol
_atom_site_fract_x
_atom_site_fract_y
_atom_site_fract_z
_atom_site_U_iso_or_equiv
_atom_site_adp_type
_atom_site_occupancy
_atom_site_site_symmetry_order
_atom_site_calc_flag
_atom_site_refinement_flags_posn
_atom_site_refinement_flags_adp
_atom_site_refinement_flags_occupancy
_atom_site_disorder_assembly
_atom_site_disorder_group
Ti1 Ti 0.80255(17) 0.78847(15) 0.76392(8) 0.0422(5) Uani 1 1 d . . . . .
Cl1 Cl 0.5520(3) 0.7822(3) 0.67666(15) 0.0612(7) Uani 1 1 d . . . . .
Cl2 Cl 0.8864(3) 1.0386(2) 0.79242(14) 0.0581(6) Uani 1 1 d . . . . .
Cl3 Cl 1.0499(2) 0.7897(2) 0.85594(12) 0.0489(6) Uani 1 1 d . . . . .
O1 O 0.8593(6) 0.7246(5) 0.6497(3) 0.0414(13) Uani 1 1 d . . . . .
N1 N 0.7069(7) 0.5649(7) 0.7564(4) 0.0382(15) Uani 1 1 d . . . . .
N2 N 0.6897(9) 0.7711(7) 0.8973(4) 0.0498(17) Uani 1 1 d . . . . .
C1 C 0.7212(10) 0.6422(10) 0.9238(5) 0.054(2) Uani 1 1 d . . . . .
C2 C 0.7531(12) 0.6215(11) 1.0185(6) 0.067(3) Uani 1 1 d . . . . .
H2 H 0.750002 0.693834 1.070352 0.080 Uiso 1 1 calc R U . . .
C3 C 0.7885(13) 0.4977(12) 1.0363(6) 0.073(3) Uani 1 1 d . . . . .
H3 H 0.814618 0.487417 1.100569 0.088 Uiso 1 1 calc R U . . .
C4 C 0.7866(11) 0.3908(11) 0.9634(5) 0.062(3) Uani 1 1 d . . . . .
H4 H 0.809013 0.305290 0.977125 0.075 Uiso 1 1 calc R U . . .
C5 C 0.7523(9) 0.4035(9) 0.8681(5) 0.050(2) Uani 1 1 d . . . . .
H5 H 0.751754 0.328248 0.817018 0.060 Uiso 1 1 calc R U . . .
C6 C 0.7185(9) 0.5308(9) 0.8503(5) 0.0425(19) Uani 1 1 d . . . . .
C7 C 0.6379(9) 0.4650(9) 0.6761(5) 0.0399(18) Uani 1 1 d . . . . .
C8 C 0.6681(9) 0.4947(8) 0.5864(4) 0.0403(18) Uani 1 1 d . . . . .
H8 H 0.601229 0.428884 0.529548 0.048 Uiso 1 1 calc R U . . .
C9 C 0.7880(10) 0.6126(9) 0.5772(5) 0.0430(19) Uani 1 1 d . . . . .
C10 C 0.8553(10) 0.6238(9) 0.4888(5) 0.044(2) Uani 1 1 d . . . . .
C11 C 0.8300(10) 0.5029(9) 0.4164(5) 0.049(2) Uani 1 1 d . . . . .
H11 H 0.763947 0.411055 0.421384 0.058 Uiso 1 1 calc R U . . .
C12 C 0.9000(11) 0.5139(11) 0.3365(5) 0.056(2) Uani 1 1 d . . . . .
H12 H 0.886399 0.430482 0.288046 0.067 Uiso 1 1 calc R U . . .
C13 C 0.9899(10) 0.6506(11) 0.3302(6) 0.057(2) Uani 1 1 d . . . . .
H13 H 1.033671 0.660907 0.274644 0.068 Uiso 1 1 calc R U . . .
C14 C 1.0179(11) 0.7714(11) 0.4012(5) 0.055(2) Uani 1 1 d . . . . .
H14 H 1.084189 0.863122 0.396211 0.066 Uiso 1 1 calc R U . . .
C15 C 0.9485(10) 0.7579(9) 0.4800(5) 0.047(2) Uani 1 1 d . . . . .
H15 H 0.964897 0.841551 0.528826 0.056 Uiso 1 1 calc R U . . .
C16 C 0.5233(9) 0.3208(8) 0.6744(5) 0.0381(18) Uani 1 1 d . . . . .
C17 C 0.4081(9) 0.3069(9) 0.7306(5) 0.0440(19) Uani 1 1 d . . . . .
H17 H 0.399188 0.390774 0.770712 0.053 Uiso 1 1 calc R U . . .
C18 C 0.3038(11) 0.1697(10) 0.7290(6) 0.055(2) Uani 1 1 d . . . . .
H18 H 0.224327 0.160502 0.768043 0.066 Uiso 1 1 calc R U . . .
C19 C 0.3165(11) 0.0503(10) 0.6718(6) 0.057(2) Uani 1 1 d . . . . .
H19 H 0.245965 -0.042783 0.670938 0.069 Uiso 1 1 calc R U . . .
C20 C 0.4322(12) 0.0626(10) 0.6140(6) 0.062(2) Uani 1 1 d . . . . .
H20 H 0.441364 -0.021828 0.574615 0.074 Uiso 1 1 calc R U . . .
C21 C 0.5327(11) 0.1970(9) 0.6142(5) 0.051(2) Uani 1 1 d . . . . .
H21 H 0.608882 0.205952 0.573121 0.061 Uiso 1 1 calc R U . . .
C22 C 0.5079(12) 0.7486(11) 0.8802(7) 0.070(3) Uani 1 1 d . . . . .
H22A H 0.483171 0.832857 0.860054 0.106 Uiso 1 1 calc R U . . .
H22B H 0.469787 0.736970 0.939487 0.106 Uiso 1 1 calc R U . . .
H22C H 0.451621 0.661056 0.829829 0.106 Uiso 1 1 calc R U . . .
C23 C 0.7698(13) 0.9023(10) 0.9759(6) 0.069(3) Uani 1 1 d . . . . .
H23A H 0.885767 0.908739 0.997428 0.104 Uiso 1 1 calc R U . . .
H23B H 0.713884 0.895354 1.029576 0.104 Uiso 1 1 calc R U . . .
H23C H 0.762364 0.989314 0.952335 0.104 Uiso 1 1 calc R U . . .

loop_
_atom_site_aniso_label
_atom_site_aniso_U_11
_atom_site_aniso_U_22
_atom_site_aniso_U_33
_atom_site_aniso_U_23
_atom_site_aniso_U_13
_atom_site_aniso_U_12
Ti1 0.0545(9) 0.0471(9) 0.0221(7) 0.0136(6) 0.0044(6) 0.0087(7)
Cl1 0.0679(14) 0.0631(15) 0.0517(13) 0.0173(11) -0.0019(10) 0.0235(11)
Cl2 0.0787(15) 0.0477(12) 0.0451(12) 0.0185(10) 0.0140(10) 0.0080(11)
Cl3 0.0573(12) 0.0601(13) 0.0227(9) 0.0134(8) 0.0003(8) 0.0083(10)
O1 0.054(3) 0.049(3) 0.017(2) 0.013(2) 0.002(2) 0.009(3)
N1 0.052(4) 0.047(4) 0.012(3) 0.013(3) 0.002(2) 0.007(3)
N2 0.060(5) 0.049(4) 0.033(3) 0.008(3) 0.014(3) 0.003(3)
C1 0.065(6) 0.070(6) 0.020(4) 0.013(4) 0.010(4) 0.007(5)
C2 0.083(7) 0.080(7) 0.025(4) 0.013(5) 0.017(4) 0.000(5)
C3 0.098(8) 0.077(7) 0.023(4) 0.019(5) 0.000(4) -0.011(6)
C4 0.063(6) 0.086(7) 0.026(4) 0.032(5) -0.005(4) -0.002(5)
C5 0.051(5) 0.063(6) 0.023(4) 0.019(4) -0.003(3) -0.003(4)
C6 0.049(5) 0.060(5) 0.019(4) 0.020(4) 0.006(3) 0.011(4)
C7 0.047(4) 0.053(5) 0.021(4) 0.018(3) 0.000(3) 0.015(4)
C8 0.057(5) 0.049(5) 0.012(3) 0.008(3) -0.004(3) 0.016(4)
C9 0.059(5) 0.055(5) 0.016(4) 0.017(3) 0.002(3) 0.018(4)
C10 0.056(5) 0.064(6) 0.015(3) 0.014(4) -0.003(3) 0.024(4)
C11 0.069(6) 0.055(5) 0.020(4) 0.008(4) -0.005(3) 0.025(4)
C12 0.068(6) 0.083(7) 0.019(4) 0.012(4) 0.000(4) 0.030(5)
C13 0.054(5) 0.088(7) 0.036(5) 0.030(5) 0.011(4) 0.022(5)
C14 0.057(5) 0.085(7) 0.029(4) 0.024(4) 0.008(4) 0.026(5)
C15 0.065(5) 0.060(5) 0.021(4) 0.020(4) 0.004(3) 0.024(4)
C16 0.046(4) 0.047(5) 0.017(3) 0.013(3) -0.003(3) 0.009(4)
C17 0.049(5) 0.052(5) 0.027(4) 0.016(4) 0.003(3) 0.006(4)
C18 0.061(6) 0.071(6) 0.031(4) 0.022(4) 0.009(4) 0.009(5)
C19 0.070(6) 0.059(6) 0.040(5) 0.019(4) 0.012(4) 0.009(5)
C20 0.097(7) 0.044(5) 0.040(5) 0.013(4) 0.007(5) 0.015(5)
C21 0.068(6) 0.056(5) 0.035(4) 0.022(4) 0.012(4) 0.022(4)
C22 0.075(7) 0.074(7) 0.062(6) 0.011(5) 0.032(5) 0.013(5)
C23 0.098(7) 0.064(6) 0.039(5) 0.010(4) 0.030(5) 0.003(5)

loop_
_atom_type_symbol
_atom_type_description
_atom_type_scat_dispersion_real
_atom_type_scat_dispersion_imag
_atom_type_scat_source
C C 0.0137 0.0067 'International Tables Vol C Tables 4.2.6.8 and 6.1.1.4'
H H 0.0000 0.0000 'International Tables Vol C Tables 4.2.6.8 and 6.1.1.4'
Cl Cl 0.3281 0.5435 'International Tables Vol C Tables 4.2.6.8 and 6.1.1.4'
N N 0.0241 0.0134 'International Tables Vol C Tables 4.2.6.8 and 6.1.1.4'
O O 0.0389 0.0241 'International Tables Vol C Tables 4.2.6.8 and 6.1.1.4'
Ti Ti 0.3343 1.4243 'International Tables Vol C Tables 4.2.6.8 and 6.1.1.4'

loop_
_geom_angle_atom_site_label_1
_geom_angle_atom_site_label_2
_geom_angle_atom_site_label_3
_geom_angle
_geom_angle_site_symmetry_1
_geom_angle_site_symmetry_3
_geom_angle_publ_flag
Cl1 Ti1 Cl2 90.40(9) . . ?
Cl1 Ti1 Cl3 177.71(9) . . ?
Cl1 Ti1 N2 89.93(19) . . ?
Cl2 Ti1 Cl3 90.85(9) . . ?
Cl2 Ti1 N2 96.55(18) . . ?
O1 Ti1 Cl1 88.46(17) . . ?
O1 Ti1 Cl2 105.89(17) . . ?
O1 Ti1 Cl3 93.04(17) . . ?
O1 Ti1 N1 83.2(2) . . ?
O1 Ti1 N2 157.5(2) . . ?
N1 Ti1 Cl1 88.31(18) . . ?
N1 Ti1 Cl2 170.76(16) . . ?
N1 Ti1 Cl3 90.15(17) . . ?
N1 Ti1 N2 74.3(2) . . ?
N2 Ti1 Cl3 88.02(19) . . ?
C9 O1 Ti1 133.0(5) . . ?
C6 N1 Ti1 112.3(5) . . ?
C7 N1 Ti1 124.9(4) . . ?
C7 N1 C6 122.7(6) . . ?
C1 N2 Ti1 103.5(5) . . ?
C1 N2 C22 107.9(7) . . ?
C1 N2 C23 111.4(7) . . ?
C22 N2 Ti1 115.1(5) . . ?
C23 N2 Ti1 111.3(5) . . ?
C23 N2 C22 107.7(7) . . ?
C2 C1 N2 125.3(8) . . ?
C6 C1 N2 117.2(6) . . ?
C6 C1 C2 117.5(9) . . ?
C1 C2 H2 119.6 . . ?
C3 C2 C1 120.8(9) . . ?
C3 C2 H2 119.6 . . ?
C2 C3 H3 119.7 . . ?
C4 C3 C2 120.6(8) . . ?
C4 C3 H3 119.7 . . ?
C3 C4 H4 119.3 . . ?
C3 C4 C5 121.3(9) . . ?
C5 C4 H4 119.3 . . ?
C4 C5 H5 121.0 . . ?
C4 C5 C6 117.9(8) . . ?
C6 C5 H5 121.0 . . ?
C1 C6 N1 115.1(7) . . ?
C1 C6 C5 121.8(7) . . ?
C5 C6 N1 122.2(7) . . ?
N1 C7 C8 120.3(7) . . ?
N1 C7 C16 122.4(6) . . ?
C8 C7 C16 117.3(7) . . ?
C7 C8 H8 118.0 . . ?
C9 C8 C7 124.1(7) . . ?
C9 C8 H8 118.0 . . ?
O1 C9 C8 121.2(6) . . ?
O1 C9 C10 114.2(7) . . ?
C8 C9 C10 124.5(7) . . ?
C11 C10 C9 121.6(8) . . ?
C15 C10 C9 119.2(7) . . ?
C15 C10 C11 119.2(7) . . ?
C10 C11 H11 119.5 . . ?
C10 C11 C12 121.0(8) . . ?
C12 C11 H11 119.5 . . ?
C11 C12 H12 121.2 . . ?
C13 C12 C11 117.7(8) . . ?
C13 C12 H12 121.2 . . ?
C12 C13 H13 118.9 . . ?
C14 C13 C12 122.3(8) . . ?
C14 C13 H13 118.9 . . ?
C13 C14 H14 120.5 . . ?
C13 C14 C15 119.0(9) . . ?
C15 C14 H14 120.5 . . ?
C10 C15 H15 119.6 . . ?
C14 C15 C10 120.8(8) . . ?
C14 C15 H15 119.6 . . ?
C17 C16 C7 121.5(7) . . ?
C17 C16 C21 119.2(7) . . ?
C21 C16 C7 119.3(7) . . ?
C16 C17 H17 119.8 . . ?
C16 C17 C18 120.4(8) . . ?
C18 C17 H17 119.8 . . ?
C17 C18 H18 120.1 . . ?
C19 C18 C17 119.8(8) . . ?
C19 C18 H18 120.1 . . ?
C18 C19 H19 119.7 . . ?
C18 C19 C20 120.6(8) . . ?
C20 C19 H19 119.7 . . ?
C19 C20 H20 120.1 . . ?
C21 C20 C19 119.8(9) . . ?
C21 C20 H20 120.1 . . ?
C16 C21 H21 119.9 . . ?
C20 C21 C16 120.2(8) . . ?
C20 C21 H21 119.9 . . ?
N2 C22 H22A 109.5 . . ?
N2 C22 H22B 109.5 . . ?
N2 C22 H22C 109.5 . . ?
H22A C22 H22B 109.5 . . ?
H22A C22 H22C 109.5 . . ?
H22B C22 H22C 109.5 . . ?
N2 C23 H23A 109.5 . . ?
N2 C23 H23B 109.5 . . ?
N2 C23 H23C 109.5 . . ?
H23A C23 H23B 109.5 . . ?
H23A C23 H23C 109.5 . . ?
H23B C23 H23C 109.5 . . ?

loop_
_geom_bond_atom_site_label_1
_geom_bond_atom_site_label_2
_geom_bond_distance
_geom_bond_site_symmetry_2
_geom_bond_publ_flag
Ti1 Cl1 2.300(2) . ?
Ti1 Cl2 2.305(3) . ?
Ti1 Cl3 2.322(2) . ?
Ti1 O1 1.852(5) . ?
Ti1 N1 2.102(6) . ?
Ti1 N2 2.306(6) . ?
O1 C9 1.318(9) . ?
N1 C6 1.447(8) . ?
N1 C7 1.325(9) . ?
N2 C1 1.454(11) . ?
N2 C22 1.496(12) . ?
N2 C23 1.488(11) . ?
C1 C2 1.414(11) . ?
C1 C6 1.382(11) . ?
C2 H2 0.9500 . ?
C2 C3 1.376(13) . ?
C3 H3 0.9500 . ?
C3 C4 1.349(13) . ?
C4 H4 0.9500 . ?
C4 C5 1.397(9) . ?
C5 H5 0.9500 . ?
C5 C6 1.403(11) . ?
C7 C8 1.425(9) . ?
C7 C16 1.489(10) . ?
C8 H8 0.9500 . ?
C8 C9 1.374(10) . ?
C9 C10 1.495(10) . ?
C10 C11 1.385(11) . ?
C10 C15 1.385(11) . ?
C11 H11 0.9500 . ?
C11 C12 1.394(10) . ?
C12 H12 0.9500 . ?
C12 C13 1.385(12) . ?
C13 H13 0.9500 . ?
C13 C14 1.368(12) . ?
C14 H14 0.9500 . ?
C14 C15 1.380(10) . ?
C15 H15 0.9500 . ?
C16 C17 1.373(10) . ?
C16 C21 1.396(11) . ?
C17 H17 0.9500 . ?
C17 C18 1.400(11) . ?
C18 H18 0.9500 . ?
C18 C19 1.353(12) . ?
C19 H19 0.9500 . ?
C19 C20 1.393(12) . ?
C20 H20 0.9500 . ?
C20 C21 1.371(12) . ?
C21 H21 0.9500 . ?
C22 H22A 0.9800 . ?
C22 H22B 0.9800 . ?
C22 H22C 0.9800 . ?
C23 H23A 0.9800 . ?
C23 H23B 0.9800 . ?
C23 H23C 0.9800 . ?

loop_
_geom_torsion_atom_site_label_1
_geom_torsion_atom_site_label_2
_geom_torsion_atom_site_label_3
_geom_torsion_atom_site_label_4
_geom_torsion
_geom_torsion_site_symmetry_1
_geom_torsion_site_symmetry_2
_geom_torsion_site_symmetry_3
_geom_torsion_site_symmetry_4
_geom_torsion_publ_flag
Ti1 O1 C9 C8 -17.9(11) . . . . ?
Ti1 O1 C9 C10 165.1(5) . . . . ?
Ti1 N1 C6 C1 26.1(8) . . . . ?
Ti1 N1 C6 C5 -143.8(6) . . . . ?
Ti1 N1 C7 C8 19.6(10) . . . . ?
Ti1 N1 C7 C16 -158.5(5) . . . . ?
Ti1 N2 C1 C2 146.9(8) . . . . ?
Ti1 N2 C1 C6 -33.5(8) . . . . ?
Cl1 Ti1 O1 C9 -53.7(6) . . . . ?
Cl2 Ti1 O1 C9 -143.6(6) . . . . ?
Cl3 Ti1 O1 C9 124.6(6) . . . . ?
O1 C9 C10 C11 161.5(7) . . . . ?
O1 C9 C10 C15 -16.9(10) . . . . ?
N1 Ti1 O1 C9 34.8(6) . . . . ?
N1 C7 C8 C9 11.8(12) . . . . ?
N1 C7 C16 C17 39.8(10) . . . . ?
N1 C7 C16 C21 -140.4(7) . . . . ?
N2 Ti1 O1 C9 32.5(10) . . . . ?
N2 C1 C2 C3 -177.1(8) . . . . ?
N2 C1 C6 N1 8.1(11) . . . . ?
N2 C1 C6 C5 178.0(7) . . . . ?
C1 C2 C3 C4 -2.9(15) . . . . ?
C2 C1 C6 N1 -172.3(7) . . . . ?
C2 C1 C6 C5 -2.4(12) . . . . ?
C2 C3 C4 C5 1.4(14) . . . . ?
C3 C4 C5 C6 -0.4(13) . . . . ?
C4 C5 C6 N1 170.2(7) . . . . ?
C4 C5 C6 C1 1.0(12) . . . . ?
C6 N1 C7 C8 -162.9(7) . . . . ?
C6 N1 C7 C16 19.0(11) . . . . ?
C6 C1 C2 C3 3.3(14) . . . . ?
C7 N1 C6 C1 -151.7(7) . . . . ?
C7 N1 C6 C5 38.4(11) . . . . ?
C7 C8 C9 O1 -15.7(12) . . . . ?
C7 C8 C9 C10 161.0(7) . . . . ?
C7 C16 C17 C18 -178.8(7) . . . . ?
C7 C16 C21 C20 177.7(7) . . . . ?
C8 C7 C16 C17 -138.3(7) . . . . ?
C8 C7 C16 C21 41.5(10) . . . . ?
C8 C9 C10 C11 -15.4(11) . . . . ?
C8 C9 C10 C15 166.1(7) . . . . ?
C9 C10 C11 C12 -176.9(7) . . . . ?
C9 C10 C15 C14 177.5(7) . . . . ?
C10 C11 C12 C13 -2.5(11) . . . . ?
C11 C10 C15 C14 -1.0(11) . . . . ?
C11 C12 C13 C14 3.2(12) . . . . ?
C12 C13 C14 C15 -2.8(12) . . . . ?
C13 C14 C15 C10 1.6(11) . . . . ?
C15 C10 C11 C12 1.5(11) . . . . ?
C16 C7 C8 C9 -170.0(7) . . . . ?
C16 C17 C18 C19 -0.1(11) . . . . ?
C17 C16 C21 C20 -2.5(11) . . . . ?
C17 C18 C19 C20 -0.2(12) . . . . ?
C18 C19 C20 C21 -0.8(13) . . . . ?
C19 C20 C21 C16 2.2(12) . . . . ?
C21 C16 C17 C18 1.4(10) . . . . ?
C22 N2 C1 C2 -90.7(10) . . . . ?
C22 N2 C1 C6 88.8(9) . . . . ?
C23 N2 C1 C2 27.3(12) . . . . ?
C23 N2 C1 C6 -153.2(7) . . . . ?
